data_8104280
loop_
_publ_author_name
'Tscherry, V.'
'Schulz, H.'
'Laves, F.'

_publ_section_title
;
 Average and superstructure of beta-Eucryptite (Li Al Si O4). Part I.
 Average structure
;
_journal_name_full
;
Zeitschrift fuer Kristallographie, Kristallgeometrie, Kristallphysik, 
Kristallchemie (-144,1977)
;
_journal_page_first 161
_journal_page_last 174
_journal_volume 135
_journal_year 1972
_chemical_formula_sum 'Al0.5 Li0.5 O2 Si0.5'
_chemical_name_systematic '(Li Al (Si O4))0.5'
_space_group_IT_number 180
_symmetry_space_group_name_Hall 'P 62 2 (0 0 4)'
_symmetry_space_group_name_H-M 'P 62 2 2'
_cell_angle_alpha 90
_cell_angle_beta 90
_cell_angle_gamma 120
_cell_formula_units_Z 3
_cell_length_a 5.2409
_cell_length_b 5.2409
_cell_length_c 5.5875
_cell_volume 132.911
_citation_journal_id_ASTM ZEKGAX
_cod_data_source_file Tscherry_ZEKGAX_1972_1445.cif
_cod_data_source_block Al0.5Li0.5O2Si0.5
_cod_original_cell_volume 132.9107
_cod_original_sg_symbol_Hall 'P 62 2 (x,y,z+1/3)'
_cod_database_code 8104280

loop_
_symmetry_equiv_pos_as_xyz
x,y,z
x-y,x,z+1/3
-y,x-y,z+2/3
-x,-y,z
-x+y,-x,z+1/3
y,-x+y,z+2/3
-y,-x,-z+2/3
x-y,-y,-z
x,x-y,-z+1/3
y,x,-z+2/3
-x+y,y,-z
-x,-x+y,-z+1/3

loop_
_atom_site_label
_atom_site_type_symbol
_atom_site_fract_x
_atom_site_fract_y
_atom_site_fract_z
_atom_site_occupancy
_atom_site_U_iso_or_equiv
Si1 Si+4 0.5 0 0 0.5 0.0
Li1 Li+1 0 0 0 0.5 0.0
Al1 Al+3 0.5 0 0 0.5 0.0
O1 O-2 0.2017 0.4034 0.5 1 0.0
